data_2229873
loop_
_publ_author_name
'Wang, Shi-Juan'
'Zhong, Kai-Long'

_publ_section_title
;
 Bis(1,10-phenanthroline-\k^2^<i>N</i>,<i>N</i>')(sulfato-\k^2^<i>O</i>,<i>O</i>')cobalt(II)
 butane-2,3-diol monosolvate
;
_journal_coeditor_code WM2463
_journal_issue 4
_journal_name_full 'Acta Crystallographica Section E'
_journal_page_first m446
_journal_paper_doi 10.1107/S1600536811009147
_journal_volume 67
_journal_year 2011
_chemical_formula_iupac '[Co (S O4) (C12 H8 N2)2], C4 H10 O2'
_chemical_formula_moiety 'C24 H16 Co N4 O4 S, C4 H10 O2'
_chemical_formula_sum 'C28 H26 Co N4 O6 S'
_chemical_formula_weight 605.52
_chemical_name_systematic
;
Bis(1,10-phenanthroline-\k^2^<i>N</i>,<i>N</i>')(sulfato-
\k^2^<i>O</i>,<i>O</i>')cobalt(II) butane-2,3-diol monosolvate
;
_space_group_IT_number 15
_symmetry_cell_setting monoclinic
_symmetry_space_group_name_Hall '-C 2yc'
_symmetry_space_group_name_H-M 'C 1 2/c 1'
_atom_sites_solution_hydrogens geom
_atom_sites_solution_primary direct
_atom_sites_solution_secondary difmap
_audit_creation_method SHELXL-97
_cell_angle_alpha 90.00
_cell_angle_beta 122.13(3)
_cell_angle_gamma 90.00
_cell_formula_units_Z 4
_cell_length_a 18.184(4)
_cell_length_b 13.009(3)
_cell_length_c 13.112(3)
_cell_measurement_reflns_used 4290
_cell_measurement_temperature 223.15
_cell_measurement_theta_max 27.4623
_cell_measurement_theta_min 3.1318
_cell_volume 2626.7(13)
_computing_cell_refinement 'CrystalClear (Rigaku, 2007)'
_computing_data_collection 'CrystalClear (Rigaku, 2007)'
_computing_data_reduction 'CrystalClear (Rigaku, 2007)'
_computing_molecular_graphics 'XP in SHELXTL (Sheldrick, 2008)'
_computing_publication_material 'SHELXTL (Sheldrick, 2008)'
_computing_structure_refinement 'SHELXL97 (Sheldrick, 2008)'
_computing_structure_solution 'SHELXS97 (Sheldrick, 2008)'
_diffrn_ambient_temperature 223.15
_diffrn_detector_area_resol_mean 28.5714
_diffrn_measured_fraction_theta_full 0.996
_diffrn_measured_fraction_theta_max 0.996
_diffrn_measurement_device_type 'Rigaku Mercury CCD'
_diffrn_measurement_method \w
_diffrn_radiation_monochromator 'Graphite monochromator'
_diffrn_radiation_source 'fine-focus sealed tube'
_diffrn_radiation_type MoK\a
_diffrn_radiation_wavelength 0.71073
_diffrn_reflns_av_R_equivalents 0.0334
_diffrn_reflns_av_sigmaI/netI 0.0351
_diffrn_reflns_limit_h_max 21
_diffrn_reflns_limit_h_min -19
_diffrn_reflns_limit_k_max 13
_diffrn_reflns_limit_k_min -15
_diffrn_reflns_limit_l_max 14
_diffrn_reflns_limit_l_min -15
_diffrn_reflns_number 7651
_diffrn_reflns_theta_full 25.00
_diffrn_reflns_theta_max 25.00
_diffrn_reflns_theta_min 3.18
_diffrn_standards_number 0
_exptl_absorpt_coefficient_mu 0.785
_exptl_absorpt_correction_T_max 1.0000
_exptl_absorpt_correction_T_min 0.7626
_exptl_absorpt_correction_type multi-scan
_exptl_absorpt_process_details '(<i>REQAB</i>; Jacobson, 1998)'
_exptl_crystal_colour Orange
_exptl_crystal_density_diffrn 1.531
_exptl_crystal_density_method 'not measured'
_exptl_crystal_description Prism
_exptl_crystal_F_000 1252
_exptl_crystal_size_max 0.40
_exptl_crystal_size_mid 0.20
_exptl_crystal_size_min 0.10
_refine_diff_density_max 0.493
_refine_diff_density_min -0.394
_refine_ls_extinction_method none
_refine_ls_goodness_of_fit_ref 1.117
_refine_ls_hydrogen_treatment constr
_refine_ls_matrix_type full
_refine_ls_number_parameters 209
_refine_ls_number_reflns 2316
_refine_ls_number_restraints 50
_refine_ls_restrained_S_all 1.167
_refine_ls_R_factor_all 0.0546
_refine_ls_R_factor_gt 0.0462
_refine_ls_shift/su_max 0.001
_refine_ls_shift/su_mean 0.000
_refine_ls_structure_factor_coef Fsqd
_refine_ls_weighting_details 'calc w=1/[\s^2^(Fo^2^)+(0.0490P)^2^+4.2601P] where P=(Fo^2^+2Fc^2^)/3'
_refine_ls_weighting_scheme calc
_refine_ls_wR_factor_gt 0.1045
_refine_ls_wR_factor_ref 0.1088
_reflns_number_gt 2079
_reflns_number_total 2316
_reflns_threshold_expression I>2\s(I)
_cod_data_source_file wm2463.cif
_cod_data_source_block I
_cod_original_cell_volume 2626.6(13)
_cod_original_sg_symbol_H-M 'C 2/c'
_cod_database_code 2229873
_cod_database_fobs_code 2229873

loop_
_symmetry_equiv_pos_as_xyz
'x, y, z'
'-x, y, -z+1/2'
'x+1/2, y+1/2, z'
'-x+1/2, y+1/2, -z+1/2'
'-x, -y, -z'
'x, -y, z-1/2'
'-x+1/2, -y+1/2, -z'
'x+1/2, -y+1/2, z-1/2'

loop_
_atom_site_type_symbol
_atom_site_label
_atom_site_fract_x
_atom_site_fract_y
_atom_site_fract_z
_atom_site_U_iso_or_equiv
_atom_site_adp_type
_atom_site_calc_flag
_atom_site_refinement_flags
_atom_site_occupancy
_atom_site_disorder_assembly
_atom_site_disorder_group
Co Co1 0.5000 0.67718(4) 0.2500 0.0274(2) Uani d S 1 . .
S S1 0.5000 0.46963(8) 0.2500 0.0289(3) Uani d S 1 . .
O O1 0.44423(14) 0.54091(16) 0.14832(19) 0.0389(6) Uani d . 1 . .
N N2 0.40247(16) 0.78032(18) 0.1216(2) 0.0284(6) Uani d . 1 . .
C C10 0.3905(2) 0.8150(2) 0.0182(3) 0.0356(7) Uani d . 1 . .
H H10A 0.4292 0.7942 -0.0037 0.043 Uiso calc R 1 . .
O O2 0.55262(15) 0.40620(18) 0.2215(2) 0.0461(6) Uani d . 1 . .
C C11 0.34456(19) 0.8101(2) 0.1512(3) 0.0280(7) Uani d . 1 . .
C C7 0.27533(19) 0.8780(2) 0.0798(3) 0.0324(7) Uani d . 1 . .
C C9 0.3233(2) 0.8808(3) -0.0584(3) 0.0401(8) Uani d . 1 . .
H H9A 0.3173 0.9027 -0.1299 0.048 Uiso calc R 1 . .
C C8 0.2657(2) 0.9131(2) -0.0276(3) 0.0391(8) Uani d . 1 . .
H H8A 0.2209 0.9578 -0.0775 0.047 Uiso calc R 1 . .
C C6 0.2174(2) 0.9049(3) 0.1186(3) 0.0400(8) Uani d . 1 . .
H H6A 0.1723 0.9506 0.0726 0.048 Uiso calc R 1 . .
C C12 0.35381(18) 0.7670(2) 0.2586(3) 0.0288(7) Uani d . 1 . .
C C4 0.2945(2) 0.7931(3) 0.2918(3) 0.0348(8) Uani d . 1 . .
C C5 0.2268(2) 0.8654(3) 0.2200(3) 0.0422(9) Uani d . 1 . .
H H5A 0.1889 0.8853 0.2436 0.051 Uiso calc R 1 . .
N N1 0.41924(16) 0.69769(19) 0.3205(2) 0.0303(6) Uani d . 1 . .
C C2 0.3687(2) 0.6731(3) 0.4543(3) 0.0462(9) Uani d . 1 . .
H H2A 0.3747 0.6391 0.5207 0.055 Uiso calc R 1 . .
C C1 0.4256(2) 0.6524(3) 0.4161(3) 0.0385(8) Uani d . 1 . .
H H1A 0.4698 0.6050 0.4592 0.046 Uiso calc R 1 . .
C C3 0.3041(2) 0.7438(3) 0.3930(3) 0.0458(9) Uani d . 1 . .
H H3A 0.2665 0.7592 0.4186 0.055 Uiso calc R 1 . .
C C13 0.5467(3) 0.1136(6) 0.2621(9) 0.042(2) Uani d PDU 0.40 . 2
H H13 0.5819 0.0562 0.3132 0.050 Uiso calc PR 0.40 . 2
O O3 0.5935(6) 0.2007(6) 0.2842(8) 0.066(2) Uani d PDU 0.40 A 2
H H3 0.5605 0.2492 0.2500 0.098 Uiso calc PR 0.40 A 2
C C14 0.4923(11) 0.0849(17) 0.1279(9) 0.107(6) Uani d PDU 0.40 B 2
H H14A 0.4601 0.0232 0.1180 0.161 Uiso calc PR 0.40 B 2
H H14B 0.5300 0.0737 0.0986 0.161 Uiso calc PR 0.40 B 2
H H14C 0.4527 0.1398 0.0834 0.161 Uiso calc PR 0.40 B 2
C C13' 0.5031(6) 0.1256(6) 0.1915(8) 0.081(3) Uani d PDU 0.60 . 1
H H13' 0.4457 0.1395 0.1200 0.098 Uiso calc PR 0.60 . 1
O O3' 0.5627(6) 0.2002(5) 0.2013(8) 0.108(3) Uani d PDU 0.60 C 1
H H3' 0.5454 0.2576 0.2046 0.161 Uiso calc PR 0.60 C 1
C C14' 0.5388(6) 0.0259(6) 0.1741(8) 0.073(2) Uani d PDU 0.60 D 1
H H14D 0.5066 -0.0311 0.1771 0.110 Uiso calc PR 0.60 D 1
H H14E 0.5989 0.0190 0.2368 0.110 Uiso calc PR 0.60 D 1
H H14F 0.5336 0.0270 0.0972 0.110 Uiso calc PR 0.60 D 1

loop_
_atom_site_aniso_label
_atom_site_aniso_U_11
_atom_site_aniso_U_22
_atom_site_aniso_U_33
_atom_site_aniso_U_12
_atom_site_aniso_U_13
_atom_site_aniso_U_23
Co1 0.0229(3) 0.0270(3) 0.0300(3) 0.000 0.0127(3) 0.000
S1 0.0217(5) 0.0260(5) 0.0365(6) 0.000 0.0137(5) 0.000
O1 0.0324(12) 0.0314(12) 0.0327(12) -0.0003(9) 0.0036(10) -0.0013(9)
N2 0.0268(13) 0.0261(13) 0.0323(14) -0.0019(10) 0.0156(11) 0.0016(10)
C10 0.0346(17) 0.0382(18) 0.0388(18) -0.0013(14) 0.0228(15) 0.0036(14)
O2 0.0431(13) 0.0377(13) 0.0724(17) 0.0066(11) 0.0407(13) -0.0007(12)
C11 0.0243(15) 0.0262(15) 0.0305(15) -0.0025(12) 0.0125(13) -0.0010(12)
C7 0.0262(15) 0.0294(16) 0.0320(16) 0.0001(13) 0.0090(13) -0.0022(13)
C9 0.0383(18) 0.045(2) 0.0320(17) -0.0023(15) 0.0150(15) 0.0097(15)
C8 0.0316(17) 0.0344(18) 0.0360(18) 0.0010(14) 0.0077(15) 0.0082(14)
C6 0.0263(16) 0.0421(19) 0.0406(19) 0.0105(14) 0.0103(15) 0.0000(15)
C12 0.0258(15) 0.0287(16) 0.0282(15) -0.0033(12) 0.0119(13) -0.0027(12)
C4 0.0297(16) 0.0431(19) 0.0307(17) 0.0015(14) 0.0155(14) -0.0028(13)
C5 0.0289(17) 0.056(2) 0.0408(19) 0.0083(16) 0.0176(15) -0.0063(16)
N1 0.0277(13) 0.0300(14) 0.0307(13) 0.0016(11) 0.0138(11) 0.0022(11)
C2 0.049(2) 0.055(2) 0.0374(19) -0.0005(18) 0.0252(17) 0.0071(16)
C1 0.0388(18) 0.0420(19) 0.0346(17) 0.0031(15) 0.0195(15) 0.0077(14)
C3 0.0413(19) 0.065(2) 0.0401(19) 0.0044(18) 0.0276(17) 0.0001(18)
C13 0.035(5) 0.028(4) 0.060(6) 0.004(4) 0.024(4) 0.000(4)
O3 0.069(5) 0.045(4) 0.084(5) 0.006(3) 0.042(4) 0.012(4)
C14 0.116(10) 0.148(11) 0.090(8) -0.006(8) 0.077(8) 0.007(8)
C13' 0.095(6) 0.065(5) 0.100(7) -0.003(5) 0.062(6) 0.015(5)
O3' 0.148(6) 0.052(3) 0.178(7) -0.009(4) 0.123(6) -0.015(5)
C14' 0.089(5) 0.068(5) 0.081(5) -0.011(4) 0.057(4) -0.007(4)

loop_
_atom_type_symbol
_atom_type_description
_atom_type_scat_dispersion_real
_atom_type_scat_dispersion_imag
_atom_type_scat_source
C C 0.0033 0.0016 'International Tables Vol C Tables 4.2.6.8 and 6.1.1.4'
H H 0.0000 0.0000 'International Tables Vol C Tables 4.2.6.8 and 6.1.1.4'
N N 0.0061 0.0033 'International Tables Vol C Tables 4.2.6.8 and 6.1.1.4'
O O 0.0106 0.0060 'International Tables Vol C Tables 4.2.6.8 and 6.1.1.4'
S S 0.1246 0.1234 'International Tables Vol C Tables 4.2.6.8 and 6.1.1.4'
Co Co 0.3494 0.9721 'International Tables Vol C Tables 4.2.6.8 and 6.1.1.4'

loop_
_geom_angle_atom_site_label_1
_geom_angle_atom_site_label_2
_geom_angle_atom_site_label_3
_geom_angle_site_symmetry_1
_geom_angle_site_symmetry_3
_geom_angle
_geom_angle_publ_flag
O1 Co1 O1 . 2_655 66.83(12) ?
O1 Co1 N1 . . 99.67(10) ?
O1 Co1 N1 2_655 . 92.38(10) ?
O1 Co1 N1 . 2_655 92.38(10) ?
O1 Co1 N1 2_655 2_655 99.67(10) ?
N1 Co1 N1 . 2_655 165.59(14) ?
O1 Co1 N2 . 2_655 159.07(9) ?
O1 Co1 N2 2_655 2_655 96.31(9) ?
N1 Co1 N2 . 2_655 93.10(10) ?
N1 Co1 N2 2_655 2_655 77.82(10) ?
O1 Co1 N2 . . 96.31(9) ?
O1 Co1 N2 2_655 . 159.07(9) ?
N1 Co1 N2 . . 77.82(10) ?
N1 Co1 N2 2_655 . 93.10(10) ?
N2 Co1 N2 2_655 . 102.59(13) ?
O1 Co1 S1 . . 33.41(6) ?
O1 Co1 S1 2_655 . 33.41(6) ?
N1 Co1 S1 . . 97.21(7) ?
N1 Co1 S1 2_655 . 97.21(7) ?
N2 Co1 S1 2_655 . 128.71(7) ?
N2 Co1 S1 . . 128.71(7) ?
O2 S1 O2 2_655 . 110.9(2) ?
O2 S1 O1 2_655 2_655 110.50(14) ?
O2 S1 O1 . 2_655 110.77(14) ?
O2 S1 O1 2_655 . 110.77(14) ?
O2 S1 O1 . . 110.50(14) ?
O1 S1 O1 2_655 . 103.17(17) ?
O2 S1 Co1 2_655 . 124.56(10) ?
O2 S1 Co1 . . 124.56(10) ?
O1 S1 Co1 2_655 . 51.59(9) ?
O1 S1 Co1 . . 51.59(9) ?
S1 O1 Co1 . . 95.00(11) ?
C10 N2 C11 . . 117.6(3) ?
C10 N2 Co1 . . 129.0(2) ?
C11 N2 Co1 . . 113.38(19) ?
N2 C10 C9 . . 123.3(3) ?
N2 C10 H10A . . 118.4 ?
C9 C10 H10A . . 118.4 ?
N2 C11 C7 . . 122.9(3) ?
N2 C11 C12 . . 117.6(3) ?
C7 C11 C12 . . 119.5(3) ?
C8 C7 C11 . . 117.5(3) ?
C8 C7 C6 . . 123.7(3) ?
C11 C7 C6 . . 118.8(3) ?
C8 C9 C10 . . 119.4(3) ?
C8 C9 H9A . . 120.3 ?
C10 C9 H9A . . 120.3 ?
C9 C8 C7 . . 119.3(3) ?
C9 C8 H8A . . 120.3 ?
C7 C8 H8A . . 120.3 ?
C5 C6 C7 . . 121.7(3) ?
C5 C6 H6A . . 119.2 ?
C7 C6 H6A . . 119.2 ?
N1 C12 C4 . . 123.2(3) ?
N1 C12 C11 . . 116.8(3) ?
C4 C12 C11 . . 120.0(3) ?
C3 C4 C12 . . 117.0(3) ?
C3 C4 C5 . . 123.6(3) ?
C12 C4 C5 . . 119.4(3) ?
C6 C5 C4 . . 120.7(3) ?
C6 C5 H5A . . 119.7 ?
C4 C5 H5A . . 119.7 ?
C1 N1 C12 . . 117.6(3) ?
C1 N1 Co1 . . 128.2(2) ?
C12 N1 Co1 . . 114.2(2) ?
C3 C2 C1 . . 119.3(3) ?
C3 C2 H2A . . 120.4 ?
C1 C2 H2A . . 120.4 ?
N1 C1 C2 . . 122.9(3) ?
N1 C1 H1A . . 118.6 ?
C2 C1 H1A . . 118.6 ?
C2 C3 C4 . . 120.0(3) ?
C2 C3 H3A . . 120.0 ?
C4 C3 H3A . . 120.0 ?
O3 C13 C14 . . 113.4(11) ?
O3 C13 C13 . 2_655 122.6(5) ?
C14 C13 C13 . 2_655 78.3(9) ?
O3 C13 H13 . . 112.7 ?
C14 C13 H13 . . 112.7 ?
C13 C13 H13 2_655 . 112.7 ?
C13 O3 H3 . . 109.5 ?
C13 C14 H14A . . 109.5 ?
C13 C14 H14B . . 109.5 ?
H14A C14 H14B . . 109.5 ?
C13 C14 H14C . . 109.5 ?
H14A C14 H14C . . 109.5 ?
H14B C14 H14C . . 109.5 ?
O3' C13' C14' . . 103.3(7) ?
O3' C13' C13' . 2_655 110.9(8) ?
C14' C13' C13' . 2_655 113.5(6) ?
O3' C13' H13' . . 109.7 ?
C14' C13' H13' . . 109.7 ?
C13' C13' H13' 2_655 . 109.7 ?
C13' O3' H3' . . 109.5 ?
C13' C14' H14D . . 109.5 ?
C13' C14' H14E . . 109.5 ?
H14D C14' H14E . . 109.5 ?
C13' C14' H14F . . 109.5 ?
H14D C14' H14F . . 109.5 ?
H14E C14' H14F . . 109.5 ?

loop_
_geom_bond_atom_site_label_1
_geom_bond_atom_site_label_2
_geom_bond_site_symmetry_2
_geom_bond_distance
_geom_bond_publ_flag
Co1 O1 . 2.124(2) y
Co1 O1 2_655 2.124(2) ?
Co1 N1 . 2.128(3) y
Co1 N1 2_655 2.128(3) ?
Co1 N2 2_655 2.146(2) ?
Co1 N2 . 2.146(2) y
S1 O2 2_655 1.455(2) ?
S1 O2 . 1.455(2) y
S1 O1 2_655 1.492(2) ?
S1 O1 . 1.492(2) y
N2 C10 . 1.332(4) ?
N2 C11 . 1.359(4) ?
C10 C9 . 1.389(5) ?
C10 H10A . 0.9300 ?
C11 C7 . 1.410(4) ?
C11 C12 . 1.440(4) ?
C7 C8 . 1.400(5) ?
C7 C6 . 1.435(5) ?
C9 C8 . 1.373(5) ?
C9 H9A . 0.9300 ?
C8 H8A . 0.9300 ?
C6 C5 . 1.349(5) ?
C6 H6A . 0.9300 ?
C12 N1 . 1.364(4) ?
C12 C4 . 1.402(5) ?
C4 C3 . 1.399(5) ?
C4 C5 . 1.434(5) ?
C5 H5A . 0.9300 ?
N1 C1 . 1.334(4) ?
C2 C3 . 1.367(5) ?
C2 C1 . 1.392(5) ?
C2 H2A . 0.9300 ?
C1 H1A . 0.9300 ?
C3 H3A . 0.9300 ?
C13 O3 . 1.353(8) ?
C13 C14 . 1.537(4) ?
C13 C13 2_655 1.553(5) ?
C13 H13 . 0.9800 ?
O3 H3 . 0.8200 ?
C14 H14A . 0.9600 ?
C14 H14B . 0.9600 ?
C14 H14C . 0.9600 ?
C13' O3' . 1.410(4) ?
C13' C14' . 1.522(8) ?
C13' C13' 2_655 1.596(13) ?
C13' H13' . 0.9800 ?
O3' H3' . 0.8200 ?
C14' H14D . 0.9600 ?
C14' H14E . 0.9600 ?
C14' H14F . 0.9600 ?

loop_
_geom_hbond_atom_site_label_D
_geom_hbond_atom_site_label_H
_geom_hbond_atom_site_label_A
_geom_hbond_site_symmetry_A
_geom_hbond_distance_DH
_geom_hbond_distance_HA
_geom_hbond_distance_DA
_geom_hbond_angle_DHA
O3 H3 O2 . 0.82 2.07 2.779(8) 145.0
O3' H3' O2 . 0.82 1.94 2.709(7) 155.2

loop_
_geom_torsion_atom_site_label_1
_geom_torsion_atom_site_label_2
_geom_torsion_atom_site_label_3
_geom_torsion_atom_site_label_4
_geom_torsion_site_symmetry_1
_geom_torsion_site_symmetry_2
_geom_torsion_site_symmetry_3
_geom_torsion_site_symmetry_4
_geom_torsion
_geom_torsion_publ_flag
O1 Co1 S1 O2 . . . 2_655 -90.19(18) ?
O1 Co1 S1 O2 2_655 . . 2_655 89.81(18) ?
N1 Co1 S1 O2 . . . 2_655 6.45(14) ?
N1 Co1 S1 O2 2_655 . . 2_655 -173.55(14) ?
N2 Co1 S1 O2 2_655 . . 2_655 106.30(16) ?
N2 Co1 S1 O2 . . . 2_655 -73.70(16) ?
O1 Co1 S1 O2 . . . . 89.81(18) ?
O1 Co1 S1 O2 2_655 . . . -90.19(18) ?
N1 Co1 S1 O2 . . . . -173.55(14) ?
N1 Co1 S1 O2 2_655 . . . 6.45(14) ?
N2 Co1 S1 O2 2_655 . . . -73.70(16) ?
N2 Co1 S1 O2 . . . . 106.30(16) ?
O1 Co1 S1 O1 . . . 2_655 180.0 ?
N1 Co1 S1 O1 . . . 2_655 -83.36(14) ?
N1 Co1 S1 O1 2_655 . . 2_655 96.64(14) ?
N2 Co1 S1 O1 2_655 . . 2_655 16.50(15) ?
N2 Co1 S1 O1 . . . 2_655 -163.50(15) ?
O1 Co1 S1 O1 2_655 . . . 180.0 ?
N1 Co1 S1 O1 . . . . 96.64(14) ?
N1 Co1 S1 O1 2_655 . . . -83.36(14) ?
N2 Co1 S1 O1 2_655 . . . -163.50(15) ?
N2 Co1 S1 O1 . . . . 16.50(15) ?
O2 S1 O1 Co1 2_655 . . . 118.26(13) ?
O2 S1 O1 Co1 . . . . -118.45(13) ?
O1 S1 O1 Co1 2_655 . . . 0.0 ?
O1 Co1 O1 S1 2_655 . . . 0.0 ?
N1 Co1 O1 S1 . . . . -88.45(12) ?
N1 Co1 O1 S1 2_655 . . . 99.50(12) ?
N2 Co1 O1 S1 2_655 . . . 38.3(3) ?
N2 Co1 O1 S1 . . . . -167.12(12) ?
O1 Co1 N2 C10 . . . . -75.8(3) ?
O1 Co1 N2 C10 2_655 . . . -110.8(3) ?
N1 Co1 N2 C10 . . . . -174.3(3) ?
N1 Co1 N2 C10 2_655 . . . 17.0(3) ?
N2 Co1 N2 C10 2_655 . . . 95.2(3) ?
S1 Co1 N2 C10 . . . . -84.8(3) ?
O1 Co1 N2 C11 . . . . 102.0(2) ?
O1 Co1 N2 C11 2_655 . . . 67.0(3) ?
N1 Co1 N2 C11 . . . . 3.46(19) ?
N1 Co1 N2 C11 2_655 . . . -165.2(2) ?
N2 Co1 N2 C11 2_655 . . . -87.0(2) ?
S1 Co1 N2 C11 . . . . 93.0(2) ?
C11 N2 C10 C9 . . . . 1.1(5) ?
Co1 N2 C10 C9 . . . . 178.8(2) ?
C10 N2 C11 C7 . . . . -2.2(4) ?
Co1 N2 C11 C7 . . . . 179.7(2) ?
C10 N2 C11 C12 . . . . 175.8(3) ?
Co1 N2 C11 C12 . . . . -2.3(3) ?
N2 C11 C7 C8 . . . . 1.8(4) ?
C12 C11 C7 C8 . . . . -176.2(3) ?
N2 C11 C7 C6 . . . . 179.9(3) ?
C12 C11 C7 C6 . . . . 2.0(4) ?
N2 C10 C9 C8 . . . . 0.4(5) ?
C10 C9 C8 C7 . . . . -0.8(5) ?
C11 C7 C8 C9 . . . . -0.2(5) ?
C6 C7 C8 C9 . . . . -178.2(3) ?
C8 C7 C6 C5 . . . . 176.8(3) ?
C11 C7 C6 C5 . . . . -1.2(5) ?
N2 C11 C12 N1 . . . . -1.4(4) ?
C7 C11 C12 N1 . . . . 176.7(3) ?
N2 C11 C12 C4 . . . . -178.4(3) ?
C7 C11 C12 C4 . . . . -0.4(4) ?
N1 C12 C4 C3 . . . . -0.6(5) ?
C11 C12 C4 C3 . . . . 176.3(3) ?
N1 C12 C4 C5 . . . . -178.8(3) ?
C11 C12 C4 C5 . . . . -2.0(4) ?
C7 C6 C5 C4 . . . . -1.2(5) ?
C3 C4 C5 C6 . . . . -175.3(3) ?
C12 C4 C5 C6 . . . . 2.8(5) ?
C4 C12 N1 C1 . . . . 0.8(4) ?
C11 C12 N1 C1 . . . . -176.1(3) ?
C4 C12 N1 Co1 . . . . -178.7(2) ?
C11 C12 N1 Co1 . . . . 4.4(3) ?
O1 Co1 N1 C1 . . . . 81.9(3) ?
O1 Co1 N1 C1 2_655 . . . 15.0(3) ?
N1 Co1 N1 C1 2_655 . . . -131.8(3) ?
N2 Co1 N1 C1 2_655 . . . -81.4(3) ?
N2 Co1 N1 C1 . . . . 176.4(3) ?
S1 Co1 N1 C1 . . . . 48.2(3) ?
O1 Co1 N1 C12 . . . . -98.7(2) ?
O1 Co1 N1 C12 2_655 . . . -165.5(2) ?
N1 Co1 N1 C12 2_655 . . . 47.65(19) ?
N2 Co1 N1 C12 2_655 . . . 98.0(2) ?
N2 Co1 N1 C12 . . . . -4.2(2) ?
S1 Co1 N1 C12 . . . . -132.35(19) ?
C12 N1 C1 C2 . . . . 0.0(5) ?
Co1 N1 C1 C2 . . . . 179.4(3) ?
C3 C2 C1 N1 . . . . -1.0(6) ?
C1 C2 C3 C4 . . . . 1.3(6) ?
C12 C4 C3 C2 . . . . -0.5(5) ?
C5 C4 C3 C2 . . . . 177.7(3) ?
